data_7124744
loop_
_publ_author_name
'Ma, Lili'
'Ma, Rong'
'Wang, Zhigang'
'Yiu, Shek-Man'
'Zhu, Guangyu'

_publ_section_title
;
 Heterodinuclear Pt(iv)-Ru(ii) anticancer prodrugs to combat both drug
 resistance and tumor metastasis.
;
_journal_issue 71
_journal_name_full 'Chemical communications (Cambridge, England)'
_journal_page_first 10735
_journal_page_last 10738
_journal_paper_doi 10.1039/c6cc04354b
_journal_volume 52
_journal_year 2016
_chemical_formula_moiety 'C8 H15 Cl2 N3 O3 Pt, 0.5(H2 O), 0.5(C H2 Cl2), 0.5(C2 H6 O S)'
_chemical_formula_sum 'C9.5 H20 Cl3 N3 O4 Pt S0.5'
_chemical_formula_weight 557.76
_chemical_name_systematic PPA-Pt(IV)
_space_group_crystal_system triclinic
_space_group_IT_number 2
_space_group_name_Hall '-P 1'
_space_group_name_H-M_alt 'P -1'
_atom_sites_solution_hydrogens geom
_atom_sites_solution_primary direct
_atom_sites_solution_secondary difmap
_audit_creation_date
;
'Tue Oct 21 15:44:08 2014'
;
_audit_creation_method
;
CrysAlisPro, Oxford Diffraction Ltd.,
Version 1.171.35.21 (release 20-01-2012 CrysAlis171 .NET)
(compiled Jan 23 2012,18:06:46)
;
_audit_update_record
;
2016-01-05 deposited with the CCDC.
2016-08-10 downloaded from the CCDC.
;
_cell_angle_alpha 92.445(3)
_cell_angle_beta 103.722(3)
_cell_angle_gamma 104.921(3)
_cell_formula_units_Z 4
_cell_length_a 8.8701(3)
_cell_length_b 12.4970(4)
_cell_length_c 17.2431(6)
_cell_measurement_reflns_used 5222
_cell_measurement_temperature 193(2)
_cell_measurement_theta_max 29.1406
_cell_measurement_theta_min 3.3448
_cell_volume 1783.24(11)
_computing_cell_refinement
;
CrysAlisPro, Agilent Technologies,
Version 1.171.35.21 (release 20-01-2012 CrysAlis171 .NET)
(compiled Jan 23 2012,18:06:46)
;
_computing_data_collection
;
CrysAlisPro, Agilent Technologies,
Version 1.171.35.21 (release 20-01-2012 CrysAlis171 .NET)
(compiled Jan 23 2012,18:06:46)
;
_computing_data_reduction
;
CrysAlisPro, Agilent Technologies,
Version 1.171.35.21 (release 20-01-2012 CrysAlis171 .NET)
(compiled Jan 23 2012,18:06:46)
;
_computing_molecular_graphics 'Olex2 (Dolomanov et al., 2009)'
_computing_publication_material 'Olex2 (Dolomanov et al., 2009)'
_computing_structure_refinement 'XL (Sheldrick, 2008)'
_computing_structure_solution 'SHELXS-97 (Sheldrick, 1990)'
_diffrn_ambient_temperature 193(2)
_diffrn_detector_area_resol_mean 16.1270
_diffrn_measured_fraction_theta_full 0.997
_diffrn_measured_fraction_theta_max 0.997
_diffrn_measurement_details
;
#__ type_ start__ end____ width___ exp.time_
  1 omega  -32.00   50.00   1.0000   12.0000
omega____ theta____ kappa____ phi______ frames
    -      -18.5212   57.0000    0.0000 82

#__ type_ start__ end____ width___ exp.time_
  2 omega  -51.00   10.00   1.0000   12.0000
omega____ theta____ kappa____ phi______ frames
    -      -18.5212  -77.0000  120.0000 61

#__ type_ start__ end____ width___ exp.time_
  3 omega  -91.00   26.00   1.0000   12.0000
omega____ theta____ kappa____ phi______ frames
    -      -18.5212  -19.0000 -180.0000 117

#__ type_ start__ end____ width___ exp.time_
  4 omega    6.00   61.00   1.0000   12.0000
omega____ theta____ kappa____ phi______ frames
    -       18.8337  -99.0000   60.0000 55

#__ type_ start__ end____ width___ exp.time_
  5 omega   51.00   89.00   1.0000   12.0000
omega____ theta____ kappa____ phi______ frames
    -       18.8337 -147.0000  -39.0000 38

#__ type_ start__ end____ width___ exp.time_
  6 omega  -36.00    8.00   1.0000   12.0000
omega____ theta____ kappa____ phi______ frames
    -       18.8337  -57.0000  120.0000 44
;
_diffrn_measurement_device_type 'Xcalibur, Sapphire3, Gemini ultra'
_diffrn_measurement_method '\w scans'
_diffrn_orient_matrix_UB_11 -0.0383251000
_diffrn_orient_matrix_UB_12 -0.0184768000
_diffrn_orient_matrix_UB_13 -0.0411310000
_diffrn_orient_matrix_UB_21 0.0407936000
_diffrn_orient_matrix_UB_22 0.0516794000
_diffrn_orient_matrix_UB_23 -0.0106548000
_diffrn_orient_matrix_UB_31 0.0648086000
_diffrn_orient_matrix_UB_32 -0.0219248000
_diffrn_orient_matrix_UB_33 -0.0031440000
_diffrn_radiation_monochromator graphite
_diffrn_radiation_type MoK\a
_diffrn_radiation_wavelength 0.71073
_diffrn_reflns_av_R_equivalents 0.0241
_diffrn_reflns_av_unetI/netI 0.0649
_diffrn_reflns_limit_h_max 11
_diffrn_reflns_limit_h_min -11
_diffrn_reflns_limit_k_max 16
_diffrn_reflns_limit_k_min -16
_diffrn_reflns_limit_l_max 15
_diffrn_reflns_limit_l_min -23
_diffrn_reflns_number 14006
_diffrn_reflns_theta_full 25.00
_diffrn_reflns_theta_max 25.00
_diffrn_reflns_theta_min 3.35
_diffrn_source 'Enhance (Mo) X-ray Source'
_exptl_absorpt_coefficient_mu 8.392
_exptl_absorpt_correction_T_max 1.00000
_exptl_absorpt_correction_T_min 0.59225
_exptl_absorpt_correction_type multi-scan
_exptl_absorpt_process_details
;
CrysAlisPro, Agilent Technologies,
Version 1.171.35.21 (release 20-01-2012 CrysAlis171 .NET)
(compiled Jan 23 2012,18:06:46)
Empirical absorption correction using spherical harmonics,
 implemented in SCALE3 ABSPACK scaling algorithm.
;
_exptl_crystal_colour colourless
_exptl_crystal_density_diffrn 2.078
_exptl_crystal_density_method 'not measured'
_exptl_crystal_description needle
_exptl_crystal_F_000 1068
_exptl_crystal_size_max 0.64
_exptl_crystal_size_mid 0.19
_exptl_crystal_size_min 0.03
_refine_diff_density_max 2.376
_refine_diff_density_min -1.610
_refine_diff_density_rms 0.156
_refine_ls_extinction_method none
_refine_ls_goodness_of_fit_ref 1.083
_refine_ls_hydrogen_treatment constr
_refine_ls_matrix_type full
_refine_ls_number_parameters 424
_refine_ls_number_reflns 6274
_refine_ls_number_restraints 60
_refine_ls_restrained_S_all 1.078
_refine_ls_R_factor_all 0.0404
_refine_ls_R_factor_gt 0.0304
_refine_ls_shift/su_max 0.001
_refine_ls_shift/su_mean 0.000
_refine_ls_structure_factor_coef Fsqd
_refine_ls_weighting_details 'calc w=1/[\s^2^(Fo^2^)+(0.0354P)^2^+3.3861P] where P=(Fo^2^+2Fc^2^)/3'
_refine_ls_weighting_scheme calc
_refine_ls_wR_factor_gt 0.0714
_refine_ls_wR_factor_ref 0.0789
_reflns_number_gt 5359
_reflns_number_total 6274
_reflns_threshold_expression >2sigma(I)
_cod_data_source_file c6cc04354b2.cif
_cod_data_source_block 102114a_ma
_cod_original_cell_volume 1783.24(10)
_cod_original_formula_sum 'C9.50 H20 Cl3 N3 O4 Pt S0.50'
_cod_database_code 7124744
_cell_oxdiff_angle_alpha 92.445(3)
_cell_oxdiff_angle_beta 103.722(3)
_cell_oxdiff_angle_gamma 104.921(3)
_cell_oxdiff_length_a 8.8701(3)
_cell_oxdiff_length_b 12.4970(4)
_cell_oxdiff_length_c 17.2431(6)
_cell_oxdiff_measurement_reflns_used 5222
_cell_oxdiff_volume 1783.24(10)
_reflns_odcompleteness_completeness 99.73
_reflns_odcompleteness_iscentric 1
_reflns_odcompleteness_theta 26.32

loop_
_space_group_symop_id
_space_group_symop_operation_xyz
1 'x, y, z'
2 '-x, -y, -z'

loop_
_atom_site_label
_atom_site_type_symbol
_atom_site_fract_x
_atom_site_fract_y
_atom_site_fract_z
_atom_site_U_iso_or_equiv
_atom_site_adp_type
_atom_site_occupancy
_atom_site_symmetry_multiplicity
_atom_site_calc_flag
_atom_site_disorder_assembly
_atom_site_disorder_group
_atom_site_refinement_flags_posn
_atom_site_refinement_flags_adp
Pt1 Pt 0.43709(3) 0.079841(19) 0.240825(15) 0.02309(8) Uani 1 1 d . . . .
Pt2 Pt 0.80464(3) 0.796726(18) 0.118236(14) 0.01954(8) Uani 1 1 d . . . .
O1 O 0.4957(5) 0.0433(4) 0.1406(3) 0.0323(11) Uani 1 1 d . . . .
H1 H 0.5574 0.0943 0.1132 0.049 Uiso 1 1 d . . GR .
O2 O 0.3857(5) 0.1228(4) 0.3450(3) 0.0331(12) Uani 1 1 d . . . .
O3 O 0.1317(6) 0.0193(4) 0.3120(3) 0.0501(16) Uani 1 1 d . . . .
O4 O 0.9955(5) 0.9174(3) 0.1129(3) 0.0282(11) Uani 1 1 d . . . .
H4 H 1.0466 0.8996 0.0808 0.034 Uiso 1 1 d . . R .
O5 O 0.6150(5) 0.6706(3) 0.1288(3) 0.0249(10) Uani 1 1 d . . . .
O6 O 0.4927(5) 0.7792(4) 0.1816(3) 0.0366(12) Uani 1 1 d . . . .
O7 O 0.2300(5) 0.9298(4) 0.0235(3) 0.0341(11) Uani 1 1 d . . . .
H7A H 0.2330 0.8662 0.0054 0.041 Uiso 1 1 d . . R .
H7B H 0.3048 0.9581 0.0674 0.051 Uiso 1 1 d . . R .
N1 N 0.3109(6) -0.0841(4) 0.2292(3) 0.0252(12) Uani 1 1 d . . . .
H1A H 0.2140 -0.0954 0.1927 0.030 Uiso 1 1 calc . . GR .
H1B H 0.2944 -0.1030 0.2775 0.030 Uiso 1 1 calc . . GR .
H1C H 0.3681 -0.1270 0.2122 0.030 Uiso 1 1 calc . . GR .
N2 N 0.2400(6) 0.1175(4) 0.1729(3) 0.0272(12) Uani 1 1 d . . . .
H2A H 0.2637 0.1469 0.1284 0.033 Uiso 1 1 calc . . GR .
H2B H 0.2118 0.1679 0.2021 0.033 Uiso 1 1 calc . . GR .
H2C H 0.1564 0.0545 0.1577 0.033 Uiso 1 1 calc . . GR .
N3 N 0.2282(7) 0.3008(5) 0.6587(4) 0.0418(16) Uani 1 1 d . . . .
N4 N 0.8361(6) 0.8650(5) 0.2317(3) 0.0298(13) Uani 1 1 d . . . .
H4A H 0.7589 0.9005 0.2326 0.036 Uiso 1 1 calc . . GR .
H4B H 0.9354 0.9147 0.2485 0.036 Uiso 1 1 calc . . GR .
H4C H 0.8281 0.8103 0.2649 0.036 Uiso 1 1 calc . . GR .
N5 N 0.6611(6) 0.8936(4) 0.0715(3) 0.0272(13) Uani 1 1 d . . . .
H5A H 0.5704 0.8506 0.0358 0.033 Uiso 1 1 calc . . GR .
H5B H 0.7155 0.9467 0.0458 0.033 Uiso 1 1 calc . . GR .
H5C H 0.6331 0.9270 0.1117 0.033 Uiso 1 1 calc . . GR .
N6 N 0.1332(7) 0.2841(5) 0.2492(4) 0.0427(16) Uani 1 1 d . . . .
C1 C 0.2431(8) 0.0877(5) 0.3569(4) 0.0307(16) Uani 1 1 d . . . .
C2 C 0.2274(8) 0.1398(6) 0.4334(5) 0.0384(18) Uani 1 1 d . . . .
H2D H 0.2606 0.0956 0.4773 0.046 Uiso 1 1 calc . . R .
H2E H 0.1122 0.1355 0.4278 0.046 Uiso 1 1 calc . . R .
C3 C 0.3269(9) 0.2617(6) 0.4576(4) 0.0377(18) Uani 1 1 d . . . .
H3A H 0.4429 0.2658 0.4678 0.045 Uiso 1 1 calc . . R .
H3B H 0.2999 0.3054 0.4124 0.045 Uiso 1 1 calc . . R .
C4 C 0.2978(8) 0.3147(6) 0.5325(4) 0.0329(16) Uani 1 1 d . . . .
C5 C 0.3148(9) 0.4289(6) 0.5412(5) 0.0420(19) Uani 1 1 d . . . .
H5 H 0.3424 0.4731 0.5005 0.050 Uiso 1 1 calc . . R .
C6 C 0.2916(9) 0.4776(7) 0.6090(5) 0.048(2) Uani 1 1 d . . . .
H6 H 0.3060 0.5557 0.6165 0.057 Uiso 1 1 calc . . R .
C7 C 0.2467(8) 0.4099(7) 0.6661(5) 0.0396(19) Uani 1 1 d . . . .
H7 H 0.2284 0.4430 0.7124 0.048 Uiso 1 1 calc . . R .
C8 C 0.2554(9) 0.2561(6) 0.5926(5) 0.0399(18) Uani 1 1 d . . . .
H8 H 0.2442 0.1783 0.5875 0.048 Uiso 1 1 calc . . R .
C9 C 0.5069(7) 0.6872(5) 0.1630(4) 0.0257(15) Uani 1 1 d . . . .
C10 C 0.3974(9) 0.5806(6) 0.1782(5) 0.042(2) Uani 1 1 d . . . .
H10A H 0.3061 0.5532 0.1299 0.050 Uiso 1 1 calc . . R .
H10B H 0.4581 0.5239 0.1859 0.050 Uiso 1 1 calc . . R .
C11 C 0.3316(8) 0.5909(6) 0.2488(5) 0.0362(18) Uani 1 1 d . . . .
H11A H 0.2722 0.6483 0.2414 0.043 Uiso 1 1 calc . . R .
H11B H 0.4230 0.6175 0.2972 0.043 Uiso 1 1 calc . . R .
C12 C 0.2200(7) 0.4843(5) 0.2636(4) 0.0290(15) Uani 1 1 d . . . .
C13 C 0.1034(8) 0.4855(6) 0.3039(5) 0.0362(18) Uani 1 1 d . . . .
H13 H 0.0927 0.5548 0.3233 0.043 Uiso 1 1 calc . . R .
C14 C 0.0023(8) 0.3879(6) 0.3166(5) 0.0384(18) Uani 1 1 d . . . .
H14 H -0.0773 0.3888 0.3448 0.046 Uiso 1 1 calc . . R .
C15 C 0.0198(8) 0.2878(6) 0.2869(5) 0.0350(17) Uani 1 1 d . . . .
H15 H -0.0515 0.2199 0.2938 0.042 Uiso 1 1 calc . . R .
C16 C 0.2295(9) 0.3804(6) 0.2380(5) 0.043(2) Uani 1 1 d . . . .
H16 H 0.3097 0.3774 0.2106 0.052 Uiso 1 1 calc . . R .
C17 C 0.2360(17) 0.8290(9) 0.4749(11) 0.137(7) Uani 1 1 d . . . .
H17A H 0.1462 0.8579 0.4466 0.165 Uiso 1 1 calc . . R .
H17B H 0.2841 0.8731 0.5282 0.165 Uiso 1 1 calc . . R .
Cl1 Cl 0.5786(2) 0.26493(13) 0.24822(12) 0.0385(5) Uani 1 1 d . . . .
Cl2 Cl 0.6607(2) 0.03328(16) 0.31726(12) 0.0412(5) Uani 1 1 d . . . .
Cl3 Cl 0.77420(18) 0.72294(13) -0.01254(10) 0.0294(4) Uani 1 1 d . . . .
Cl4 Cl 0.97339(19) 0.68875(14) 0.17135(11) 0.0353(4) Uani 1 1 d . . . .
Cl5 Cl 0.1561(5) 0.6883(4) 0.4891(3) 0.1345(14) Uani 1 1 d . . . .
Cl6 Cl 0.3739(5) 0.8491(5) 0.4235(3) 0.1465(18) Uani 1 1 d . . . .
S1 S 0.2415(3) 0.6706(2) 0.90154(16) 0.0359(6) Uani 0.75 1 d A 1 . U
O8 O 0.353(2) 0.7839(10) 0.9427(7) 0.031(3) Uani 0.75 1 d A 1 . U
C18 C 0.361(2) 0.5759(13) 0.9300(8) 0.037(4) Uani 0.75 1 d A 1 . U
H18A H 0.4548 0.5941 0.9071 0.055 Uiso 0.75 1 calc A 1 GR .
H18B H 0.2961 0.4994 0.9098 0.055 Uiso 0.75 1 calc A 1 GR .
H18C H 0.3988 0.5824 0.9887 0.055 Uiso 0.75 1 calc A 1 GR .
C19 C 0.1033(15) 0.6221(12) 0.9610(10) 0.066(4) Uani 0.75 1 d A 1 . U
H19A H 0.1636 0.6219 1.0166 0.099 Uiso 0.75 1 calc A 1 GR .
H19B H 0.0372 0.5463 0.9393 0.099 Uiso 0.75 1 calc A 1 GR .
H19C H 0.0333 0.6715 0.9599 0.099 Uiso 0.75 1 calc A 1 GR .
S1A S 0.2828(8) 0.6575(5) 0.9751(4) 0.0286(15) Uani 0.25 1 d B 2 . U
O8A O 0.347(6) 0.773(3) 0.971(2) 0.034(8) Uani 0.25 1 d B 2 . U
C18A C 0.347(6) 0.571(4) 0.896(2) 0.032(10) Uani 0.25 1 d B 2 . U
H18D H 0.2770 0.5681 0.8426 0.048 Uiso 0.25 1 calc B 2 GR .
H18E H 0.3371 0.4946 0.9109 0.048 Uiso 0.25 1 calc B 2 GR .
H18F H 0.4595 0.6060 0.8964 0.048 Uiso 0.25 1 calc B 2 GR .
C19A C 0.092(4) 0.620(3) 0.907(2) 0.048(9) Uani 0.25 1 d B 2 . U
H19D H 0.0468 0.6840 0.9046 0.072 Uiso 0.25 1 calc B 2 GR .
H19E H 0.0212 0.5578 0.9249 0.072 Uiso 0.25 1 calc B 2 GR .
H19F H 0.1025 0.5980 0.8538 0.072 Uiso 0.25 1 calc B 2 GR .

loop_
_atom_site_aniso_label
_atom_site_aniso_U_11
_atom_site_aniso_U_22
_atom_site_aniso_U_33
_atom_site_aniso_U_23
_atom_site_aniso_U_13
_atom_site_aniso_U_12
Pt1 0.02316(14) 0.01846(14) 0.02672(16) -0.00504(11) 0.00966(10) 0.00233(10)
Pt2 0.01923(13) 0.01523(13) 0.02417(15) -0.00011(10) 0.00854(10) 0.00242(9)
O1 0.039(3) 0.027(3) 0.034(3) -0.004(2) 0.022(2) 0.002(2)
O2 0.033(3) 0.038(3) 0.026(3) -0.008(2) 0.012(2) 0.005(2)
O3 0.036(3) 0.050(3) 0.053(4) -0.023(3) 0.017(3) -0.009(2)
O4 0.028(2) 0.025(2) 0.032(3) -0.003(2) 0.017(2) -0.0003(18)
O5 0.027(2) 0.017(2) 0.031(3) 0.0007(19) 0.0126(19) 0.0016(17)
O6 0.034(3) 0.030(3) 0.056(3) 0.010(2) 0.028(2) 0.011(2)
O7 0.042(3) 0.022(2) 0.040(3) -0.002(2) 0.017(2) 0.005(2)
N1 0.031(3) 0.020(3) 0.025(3) 0.000(2) 0.011(2) 0.005(2)
N2 0.033(3) 0.018(3) 0.029(3) -0.001(2) 0.008(2) 0.005(2)
N3 0.050(4) 0.050(4) 0.032(4) 0.001(3) 0.016(3) 0.019(3)
N4 0.030(3) 0.031(3) 0.026(3) -0.005(3) 0.011(2) 0.004(2)
N5 0.030(3) 0.020(3) 0.036(3) 0.005(2) 0.015(2) 0.008(2)
N6 0.049(4) 0.027(3) 0.062(5) 0.012(3) 0.028(3) 0.012(3)
C1 0.031(4) 0.026(4) 0.035(4) 0.001(3) 0.011(3) 0.006(3)
C2 0.041(4) 0.036(4) 0.039(5) -0.002(4) 0.019(3) 0.007(3)
C3 0.051(4) 0.034(4) 0.030(4) -0.002(3) 0.018(3) 0.010(3)
C4 0.045(4) 0.028(4) 0.028(4) 0.006(3) 0.011(3) 0.012(3)
C5 0.047(4) 0.039(4) 0.044(5) 0.000(4) 0.019(4) 0.013(3)
C6 0.060(5) 0.034(4) 0.052(6) -0.006(4) 0.015(4) 0.019(4)
C7 0.043(4) 0.046(5) 0.036(5) -0.004(4) 0.011(3) 0.023(4)
C8 0.060(5) 0.031(4) 0.033(4) 0.000(3) 0.014(4) 0.019(3)
C9 0.022(3) 0.024(4) 0.028(4) 0.000(3) 0.009(3) -0.002(3)
C10 0.051(4) 0.024(4) 0.046(5) -0.005(3) 0.031(4) -0.012(3)
C11 0.033(4) 0.030(4) 0.053(5) 0.007(3) 0.020(3) 0.012(3)
C12 0.028(3) 0.025(4) 0.040(4) 0.008(3) 0.019(3) 0.007(3)
C13 0.032(4) 0.028(4) 0.051(5) 0.001(3) 0.017(3) 0.009(3)
C14 0.032(4) 0.036(4) 0.054(5) 0.011(4) 0.024(3) 0.009(3)
C15 0.030(4) 0.029(4) 0.046(5) 0.011(3) 0.013(3) 0.004(3)
C16 0.050(4) 0.024(4) 0.073(6) 0.015(4) 0.044(4) 0.013(3)
C17 0.153(12) 0.049(7) 0.234(18) -0.040(9) 0.141(13) -0.005(7)
Cl1 0.0379(9) 0.0219(9) 0.0510(12) -0.0118(8) 0.0195(8) -0.0049(7)
Cl2 0.0302(9) 0.0437(11) 0.0460(12) -0.0100(9) 0.0024(8) 0.0130(8)
Cl3 0.0341(8) 0.0282(9) 0.0260(9) -0.0040(7) 0.0111(7) 0.0071(7)
Cl4 0.0297(8) 0.0336(9) 0.0454(11) 0.0063(8) 0.0073(7) 0.0155(7)
Cl5 0.133(3) 0.126(3) 0.113(3) 0.031(3) 0.002(2) 0.005(3)
Cl6 0.113(3) 0.250(5) 0.111(3) 0.106(3) 0.038(2) 0.087(3)
S1 0.0335(12) 0.0289(13) 0.0421(16) -0.0013(11) 0.0080(11) 0.0053(10)
O8 0.041(4) 0.021(4) 0.034(7) -0.003(4) 0.024(5) 0.002(3)
C18 0.039(6) 0.026(5) 0.039(10) -0.015(7) 0.007(7) 0.005(4)
C19 0.053(7) 0.048(7) 0.106(12) 0.008(9) 0.052(8) 0.002(6)
S1A 0.036(4) 0.022(3) 0.019(4) -0.001(3) -0.002(3) 0.002(3)
O8A 0.052(13) 0.027(7) 0.04(2) 0.009(12) 0.037(17) 0.011(9)
C18A 0.042(19) 0.029(15) 0.03(2) 0.013(17) 0.02(2) 0.012(16)
C19A 0.030(12) 0.057(19) 0.06(2) 0.01(2) 0.000(11) 0.023(11)

loop_
_atom_type_symbol
_atom_type_description
_atom_type_scat_dispersion_real
_atom_type_scat_dispersion_imag
_atom_type_scat_source
C C 0.0033 0.0016 'International Tables Vol C Tables 4.2.6.8 and 6.1.1.4'
H H 0.0000 0.0000 'International Tables Vol C Tables 4.2.6.8 and 6.1.1.4'
N N 0.0061 0.0033 'International Tables Vol C Tables 4.2.6.8 and 6.1.1.4'
O O 0.0106 0.0060 'International Tables Vol C Tables 4.2.6.8 and 6.1.1.4'
Cl Cl 0.1484 0.1585 'International Tables Vol C Tables 4.2.6.8 and 6.1.1.4'
Pt Pt -1.7033 8.3905 'International Tables Vol C Tables 4.2.6.8 and 6.1.1.4'
S S 0.1246 0.1234 'International Tables Vol C Tables 4.2.6.8 and 6.1.1.4'

loop_
_geom_angle_atom_site_label_1
_geom_angle_atom_site_label_2
_geom_angle_atom_site_label_3
_geom_angle
O1 Pt1 O2 177.54(17)
O1 Pt1 N1 86.42(19)
O1 Pt1 N2 89.0(2)
O1 Pt1 Cl1 91.41(13)
O1 Pt1 Cl2 90.45(16)
O2 Pt1 N1 95.80(19)
O2 Pt1 Cl1 86.40(14)
O2 Pt1 Cl2 88.55(14)
N1 Pt1 Cl1 177.58(16)
N1 Pt1 Cl2 88.30(16)
N2 Pt1 O2 92.1(2)
N2 Pt1 N1 90.7(2)
N2 Pt1 Cl1 88.20(15)
N2 Pt1 Cl2 178.89(14)
Cl1 Pt1 Cl2 92.77(7)
O4 Pt2 O5 177.13(19)
O4 Pt2 N4 87.18(19)
O4 Pt2 N5 89.1(2)
O4 Pt2 Cl3 91.16(13)
O4 Pt2 Cl4 89.73(14)
O5 Pt2 Cl3 90.56(12)
O5 Pt2 Cl4 87.92(13)
N4 Pt2 O5 91.11(19)
N4 Pt2 N5 91.9(2)
N4 Pt2 Cl3 178.32(16)
N4 Pt2 Cl4 88.17(17)
N5 Pt2 O5 93.28(19)
N5 Pt2 Cl3 87.82(16)
N5 Pt2 Cl4 178.80(15)
Cl4 Pt2 Cl3 92.10(6)
Pt1 O1 H1 126.2
C1 O2 Pt1 122.6(4)
Pt2 O4 H4 113.5
C9 O5 Pt2 122.3(4)
H7A O7 H7B 113.2
Pt1 N1 H1A 109.5
Pt1 N1 H1B 109.5
Pt1 N1 H1C 109.5
H1A N1 H1B 109.5
H1A N1 H1C 109.5
H1B N1 H1C 109.5
Pt1 N2 H2A 109.5
Pt1 N2 H2B 109.5
Pt1 N2 H2C 109.5
H2A N2 H2B 109.5
H2A N2 H2C 109.5
H2B N2 H2C 109.5
C7 N3 C8 117.4(7)
Pt2 N4 H4A 109.5
Pt2 N4 H4B 109.5
Pt2 N4 H4C 109.5
H4A N4 H4B 109.5
H4A N4 H4C 109.5
H4B N4 H4C 109.5
Pt2 N5 H5A 109.5
Pt2 N5 H5B 109.5
Pt2 N5 H5C 109.5
H5A N5 H5B 109.5
H5A N5 H5C 109.5
H5B N5 H5C 109.5
C15 N6 C16 118.1(6)
O2 C1 C2 113.7(5)
O3 C1 O2 124.5(6)
O3 C1 C2 121.8(6)
C1 C2 H2D 108.5
C1 C2 H2E 108.5
C1 C2 C3 114.9(6)
H2D C2 H2E 107.5
C3 C2 H2D 108.5
C3 C2 H2E 108.5
C2 C3 H3A 108.9
C2 C3 H3B 108.9
H3A C3 H3B 107.7
C4 C3 C2 113.3(6)
C4 C3 H3A 108.9
C4 C3 H3B 108.9
C5 C4 C3 119.5(7)
C8 C4 C3 123.7(6)
C8 C4 C5 116.9(7)
C4 C5 H5 120.1
C6 C5 C4 119.9(8)
C6 C5 H5 120.1
C5 C6 H6 120.8
C5 C6 C7 118.5(7)
C7 C6 H6 120.8
N3 C7 C6 122.7(7)
N3 C7 H7 118.7
C6 C7 H7 118.7
N3 C8 C4 124.7(7)
N3 C8 H8 117.7
C4 C8 H8 117.7
O5 C9 C10 112.9(5)
O6 C9 O5 124.5(6)
O6 C9 C10 122.6(6)
C9 C10 H10A 108.6
C9 C10 H10B 108.6
H10A C10 H10B 107.6
C11 C10 C9 114.6(5)
C11 C10 H10A 108.6
C11 C10 H10B 108.6
C10 C11 H11A 108.6
C10 C11 H11B 108.6
C10 C11 C12 114.7(6)
H11A C11 H11B 107.6
C12 C11 H11A 108.6
C12 C11 H11B 108.6
C13 C12 C11 121.6(6)
C13 C12 C16 116.3(6)
C16 C12 C11 122.0(5)
C12 C13 H13 119.5
C14 C13 C12 120.9(6)
C14 C13 H13 119.5
C13 C14 H14 120.9
C13 C14 C15 118.2(6)
C15 C14 H14 120.9
N6 C15 C14 122.1(6)
N6 C15 H15 118.9
C14 C15 H15 118.9
N6 C16 C12 124.3(6)
N6 C16 H16 117.9
C12 C16 H16 117.9
H17A C17 H17B 107.6
Cl5 C17 H17A 108.6
Cl5 C17 H17B 108.6
Cl6 C17 H17A 108.6
Cl6 C17 H17B 108.6
Cl6 C17 Cl5 114.6(6)
O8 S1 C18 103.8(9)
O8 S1 C19 107.3(6)
C19 S1 C18 96.1(8)
O8A S1A C18A 109(2)
O8A S1A C19A 105(3)
C19A S1A C18A 85.6(19)
S1A C18A H18D 109.5
S1A C18A H18E 109.5
S1A C18A H18F 109.5
H18D C18A H18E 109.5
H18D C18A H18F 109.5
H18E C18A H18F 109.5
S1A C19A H19D 109.5
S1A C19A H19E 109.5
S1A C19A H19F 109.5
H19D C19A H19E 109.5
H19D C19A H19F 109.5
H19E C19A H19F 109.5

loop_
_geom_bond_atom_site_label_1
_geom_bond_atom_site_label_2
_geom_bond_distance
Pt1 O1 1.987(4)
Pt1 O2 2.038(4)
Pt1 N1 2.042(5)
Pt1 N2 2.037(5)
Pt1 Cl1 2.3122(16)
Pt1 Cl2 2.3300(18)
Pt2 O4 1.980(4)
Pt2 O5 2.038(4)
Pt2 N4 2.027(5)
Pt2 N5 2.032(5)
Pt2 Cl3 2.3267(15)
Pt2 Cl4 2.3227(17)
O1 H1 0.9469
O2 C1 1.297(7)
O3 C1 1.205(8)
O4 H4 0.8500
O5 C9 1.293(7)
O6 C9 1.225(7)
O7 H7A 0.8500
O7 H7B 0.8696
N1 H1A 0.9100
N1 H1B 0.9100
N1 H1C 0.9100
N2 H2A 0.9100
N2 H2B 0.9100
N2 H2C 0.9100
N3 C7 1.328(10)
N3 C8 1.346(9)
N4 H4A 0.9100
N4 H4B 0.9100
N4 H4C 0.9100
N5 H5A 0.9100
N5 H5B 0.9100
N5 H5C 0.9100
N6 C15 1.330(8)
N6 C16 1.336(9)
C1 C2 1.498(9)
C2 H2D 0.9900
C2 H2E 0.9900
C2 C3 1.534(9)
C3 H3A 0.9900
C3 H3B 0.9900
C3 C4 1.530(9)
C4 C5 1.395(10)
C4 C8 1.364(10)
C5 H5 0.9500
C5 C6 1.377(10)
C6 H6 0.9500
C6 C7 1.388(12)
C7 H7 0.9500
C8 H8 0.9500
C9 C10 1.507(9)
C10 H10A 0.9900
C10 H10B 0.9900
C10 C11 1.484(9)
C11 H11A 0.9900
C11 H11B 0.9900
C11 C12 1.514(9)
C12 C13 1.379(9)
C12 C16 1.383(9)
C13 H13 0.9500
C13 C14 1.376(10)
C14 H14 0.9500
C14 C15 1.390(9)
C15 H15 0.9500
C16 H16 0.9500
C17 H17A 0.9900
C17 H17B 0.9900
C17 Cl5 1.770(12)
C17 Cl6 1.649(10)
S1 O8 1.532(12)
S1 C18 1.795(15)
S1 C19 1.786(12)
C18 H18A 0.9800
C18 H18B 0.9800
C18 H18C 0.9800
C19 H19A 0.9800
C19 H19B 0.9800
C19 H19C 0.9800
S1A O8A 1.42(4)
S1A C18A 1.98(4)
S1A C19A 1.75(3)
C18A H18D 0.9800
C18A H18E 0.9800
C18A H18F 0.9800
C19A H19D 0.9800
C19A H19E 0.9800
C19A H19F 0.9800
